data_4500543
loop_
_publ_author_name
'Alsobrook, Andrea N.'
'Hauser, Brad G.'
'Hupp, Joseph T.'
'Alekseev, Evgeny V.'
'Depmeier, Wulf'
'Albrecht-Schmitt, Thomas E.'

_publ_section_title
;
 From Layered Structures to Cubic Frameworks: Expanding the Structural
 Diversity of Uranyl Carboxyphosphonates via the Incorporation of Cobalt
;
_journal_issue 4
_journal_name_full 'Crystal Growth &amp; Design'
_journal_page_first 1385
_journal_paper_doi 10.1021/cg101668f
_journal_volume 11
_journal_year 2011
_chemical_formula_moiety 'C4 H4 Co O20 P2 U2'
_chemical_formula_sum 'C4 H4 Co O20 P2 U2'
_chemical_formula_weight 969.00
_chemical_name_systematic
; 
 ? 
;
_space_group_IT_number 2
_symmetry_cell_setting triclinic
_symmetry_space_group_name_Hall '-P 1'
_symmetry_space_group_name_H-M 'P -1'
_atom_sites_solution_hydrogens geom
_atom_sites_solution_primary direct
_atom_sites_solution_secondary difmap
_audit_creation_method SHELXL-97
_cell_angle_alpha 97.13
_cell_angle_beta 96.34
_cell_angle_gamma 91.74
_cell_formula_units_Z 2
_cell_length_a 6.9383(2)
_cell_length_b 8.3245(3)
_cell_length_c 15.8920(6)
_cell_measurement_reflns_used 4029
_cell_measurement_temperature 100(2)
_cell_measurement_theta_max 28.74
_cell_measurement_theta_min 1.30
_cell_volume 904.32(5)
_computing_cell_refinement 'SMART, SAINT'
_computing_data_collection SMART
_computing_data_reduction SAINT
_computing_molecular_graphics 'SHELXP-97 (Sheldrick, 1997)'
_computing_publication_material 'SHELXCIF-97 (Sheldrick, 2000)'
_computing_structure_refinement 'SHELXL-97 (Sheldrick, 1997)'
_computing_structure_solution 'SHELXS-97 (Sheldrick, 1990)'
_diffrn_ambient_temperature 100(2)
_diffrn_detector_area_resol_mean 0
_diffrn_measured_fraction_theta_full 0.910
_diffrn_measured_fraction_theta_max 0.910
_diffrn_measurement_device_type 'BRUKER APEX'
_diffrn_measurement_method '0.3 /w exposure'
_diffrn_radiation_monochromator graphite
_diffrn_radiation_source 'fine-focus sealed tube'
_diffrn_radiation_type MoK\a
_diffrn_radiation_wavelength 0.71073
_diffrn_reflns_av_R_equivalents 0.0171
_diffrn_reflns_av_sigmaI/netI 0.0198
_diffrn_reflns_limit_h_max 8
_diffrn_reflns_limit_h_min -9
_diffrn_reflns_limit_k_max 10
_diffrn_reflns_limit_k_min -10
_diffrn_reflns_limit_l_max 21
_diffrn_reflns_limit_l_min -21
_diffrn_reflns_number 10917
_diffrn_reflns_theta_full 28.74
_diffrn_reflns_theta_max 28.74
_diffrn_reflns_theta_min 1.30
_diffrn_standards_decay_% 0
_diffrn_standards_interval_count na
_diffrn_standards_interval_time na
_diffrn_standards_number na
_exptl_absorpt_coefficient_mu 19.048
_exptl_absorpt_correction_T_max 0.385
_exptl_absorpt_correction_T_min 0.336
_exptl_absorpt_correction_type numerical
_exptl_absorpt_process_details SHELXPREP
_exptl_crystal_colour 'pale orange'
_exptl_crystal_density_diffrn 3.559
_exptl_crystal_density_meas ?
_exptl_crystal_density_method 'not measured'
_exptl_crystal_description block
_exptl_crystal_F_000 858
_exptl_crystal_size_max 0.05926
_exptl_crystal_size_mid 0.05260
_exptl_crystal_size_min 0.05005
_refine_diff_density_max 2.062
_refine_diff_density_min -1.017
_refine_diff_density_rms 0.179
_refine_ls_extinction_coef 0
_refine_ls_extinction_method none
_refine_ls_goodness_of_fit_ref 1.102
_refine_ls_hydrogen_treatment constr
_refine_ls_matrix_type full
_refine_ls_number_parameters 262
_refine_ls_number_reflns 4273
_refine_ls_number_restraints 0
_refine_ls_restrained_S_all 1.102
_refine_ls_R_factor_all 0.0208
_refine_ls_R_factor_gt 0.0191
_refine_ls_shift/su_max 0.003
_refine_ls_shift/su_mean 0.000
_refine_ls_structure_factor_coef Fsqd
_refine_ls_weighting_details 'calc w=1/[\s^2^(Fo^2^)+(0.0233P)^2^+3.1315P] where P=(Fo^2^+2Fc^2^)/3'
_refine_ls_weighting_scheme calc
_refine_ls_wR_factor_gt 0.0474
_refine_ls_wR_factor_ref 0.0481
_reflns_number_gt 4029
_reflns_number_total 4273
_reflns_threshold_expression >2sigma(I)
_cod_data_source_file cg101668f_si_002.cif
_cod_data_source_block p-1
_cod_depositor_comments
;
The following automatic conversions were performed:

'_exptl_crystal_density_meas' value 'nm' was changed to '?' - the
value is perceived as not measured.

Automatic conversion script
Id: cif_fix_values 3008 2015-01-20 13:52:24Z robertas 
;
_cod_database_code 4500543

loop_
_symmetry_equiv_pos_as_xyz
'x, y, z'
'-x, -y, -z'

loop_
_atom_site_label
_atom_site_type_symbol
_atom_site_fract_x
_atom_site_fract_y
_atom_site_fract_z
_atom_site_U_iso_or_equiv
_atom_site_adp_type
_atom_site_occupancy
_atom_site_symmetry_multiplicity
_atom_site_calc_flag
_atom_site_refinement_flags
U1 U 0.77759(2) 0.693261(17) 0.111386(9) 0.00694(5) Uani 1 1 d .
U2 U 0.26154(2) 0.262915(17) 0.548406(9) 0.00627(5) Uani 1 1 d .
Co1 Co 0.73601(8) 0.74367(7) 0.75428(4) 0.00915(11) Uani 1 1 d .
P1 P 0.73826(15) 0.34917(12) -0.05016(7) 0.00757(19) Uani 1 1 d .
P2 P -0.23838(14) 0.15230(12) 0.55218(7) 0.00735(19) Uani 1 1 d .
O1 O 0.7133(4) 0.4350(3) 0.03778(19) 0.0099(6) Uani 1 1 d .
O2 O 0.9173(4) 0.4111(3) -0.08627(19) 0.0096(6) Uani 1 1 d .
O3 O 0.5565(4) 0.3533(4) -0.11396(19) 0.0098(6) Uani 1 1 d .
O4 O 0.6870(4) -0.0449(4) -0.1672(2) 0.0119(6) Uani 1 1 d .
O5 O 0.9731(4) 0.0890(4) -0.1541(2) 0.0116(6) Uani 1 1 d .
O6 O -0.4367(4) 0.1821(4) 0.50650(19) 0.0094(6) Uani 1 1 d .
O7 O -0.1993(4) -0.0279(3) 0.55076(19) 0.0089(6) Uani 1 1 d .
O8 O -0.0768(4) 0.2454(4) 0.51817(19) 0.0101(6) Uani 1 1 d .
O9 O -0.4941(4) 0.4200(4) 0.64529(19) 0.0112(6) Uani 1 1 d .
O10 O -0.2004(4) 0.5159(4) 0.70424(19) 0.0111(6) Uani 1 1 d .
O11 O 0.8169(4) 0.6134(4) 0.20991(19) 0.0115(6) Uani 1 1 d .
O12 O 0.7295(4) 0.7764(4) 0.01389(19) 0.0126(6) Uani 1 1 d .
O13 O 0.2613(4) 0.3833(4) 0.4645(2) 0.0109(6) Uani 1 1 d .
O14 O 0.2505(4) 0.1388(4) 0.63171(19) 0.0107(6) Uani 1 1 d .
O15 O 0.6665(4) 0.9328(4) 0.1993(2) 0.0141(6) Uani 1 1 d .
O16 O 0.1384(4) 0.5268(4) 0.6172(2) 0.0148(6) Uani 1 1 d .
O17 O 0.9512(4) 0.8585(4) 0.69763(19) 0.0127(6) Uani 1 1 d .
O18 O 0.4882(4) 0.7801(4) 0.6708(2) 0.0141(6) Uani 1 1 d .
O19 O 0.5340(5) 0.6514(4) 0.8276(2) 0.0168(7) Uani 1 1 d .
O20 O 0.9700(5) 0.7103(4) 0.8500(2) 0.0148(6) Uani 1 1 d .
C1 C 0.7757(6) 0.1390(5) -0.0401(3) 0.0121(8) Uani 1 1 d .
H2A H 0.8871 0.1293 0.0033 0.015 Uiso 1 1 calc R
H2B H 0.6588 0.0884 -0.0219 0.015 Uiso 1 1 calc R
C2 C 0.8155(6) 0.0542(5) -0.1261(3) 0.0087(8) Uani 1 1 d .
C3 C -0.2433(6) 0.2319(5) 0.6632(3) 0.0094(8) Uani 1 1 d .
H3A H -0.3276 0.1599 0.6900 0.011 Uiso 1 1 calc R
H3B H -0.1107 0.2343 0.6937 0.011 Uiso 1 1 calc R
C4 C -0.3186(6) 0.4010(5) 0.6715(2) 0.0083(8) Uani 1 1 d .

loop_
_atom_site_aniso_label
_atom_site_aniso_U_11
_atom_site_aniso_U_22
_atom_site_aniso_U_33
_atom_site_aniso_U_23
_atom_site_aniso_U_13
_atom_site_aniso_U_12
U1 0.00412(7) 0.00694(8) 0.00925(8) -0.00033(5) 0.00017(5) -0.00050(5)
U2 0.00348(7) 0.00596(8) 0.00899(8) -0.00008(5) 0.00030(5) 0.00015(5)
Co1 0.0090(3) 0.0072(3) 0.0108(3) -0.0003(2) 0.0011(2) 0.0001(2)
P1 0.0047(5) 0.0069(5) 0.0107(5) -0.0001(4) 0.0006(4) -0.0006(4)
P2 0.0038(4) 0.0066(5) 0.0108(5) -0.0013(4) -0.0003(4) 0.0004(4)
O1 0.0065(13) 0.0086(14) 0.0138(15) -0.0021(11) 0.0019(11) -0.0005(11)
O2 0.0069(13) 0.0083(14) 0.0138(15) 0.0017(11) 0.0030(11) -0.0013(11)
O3 0.0045(13) 0.0112(14) 0.0127(14) -0.0010(11) 0.0001(11) -0.0010(11)
O4 0.0085(14) 0.0091(14) 0.0162(15) -0.0031(11) -0.0010(11) -0.0005(11)
O5 0.0078(14) 0.0104(14) 0.0157(15) -0.0022(11) 0.0033(11) -0.0021(11)
O6 0.0039(13) 0.0112(14) 0.0128(14) 0.0007(11) 0.0000(11) 0.0010(11)
O7 0.0069(13) 0.0053(13) 0.0133(14) -0.0016(11) -0.0003(11) 0.0009(11)
O8 0.0029(13) 0.0101(14) 0.0169(15) 0.0003(11) 0.0003(11) -0.0007(11)
O9 0.0060(13) 0.0107(14) 0.0157(15) -0.0021(12) 0.0001(11) 0.0003(11)
O10 0.0099(14) 0.0101(14) 0.0116(14) -0.0027(11) -0.0013(11) 0.0001(11)
O11 0.0074(14) 0.0140(15) 0.0127(15) 0.0009(12) 0.0002(11) -0.0004(11)
O12 0.0128(15) 0.0132(15) 0.0121(15) 0.0045(12) 0.0011(12) -0.0023(12)
O13 0.0082(14) 0.0100(14) 0.0152(15) 0.0030(12) 0.0023(11) 0.0016(11)
O14 0.0112(14) 0.0100(14) 0.0102(14) 0.0010(11) -0.0011(11) 0.0009(11)
O15 0.0105(15) 0.0131(15) 0.0177(16) -0.0027(12) 0.0020(12) 0.0021(12)
O16 0.0081(14) 0.0135(15) 0.0210(17) -0.0039(12) -0.0012(12) 0.0042(12)
O17 0.0122(15) 0.0112(14) 0.0145(15) 0.0006(12) 0.0019(12) -0.0010(12)
O18 0.0112(15) 0.0171(16) 0.0139(15) 0.0027(12) 0.0003(12) -0.0003(12)
O19 0.0192(16) 0.0136(16) 0.0187(16) 0.0035(13) 0.0059(13) -0.0006(13)
O20 0.0164(16) 0.0131(15) 0.0143(15) 0.0027(12) -0.0016(12) 0.0017(12)
C1 0.012(2) 0.010(2) 0.014(2) 0.0014(16) 0.0001(16) 0.0013(16)
C2 0.0080(18) 0.0045(18) 0.013(2) 0.0006(15) -0.0013(15) 0.0023(14)
C3 0.0090(19) 0.0066(18) 0.0113(19) -0.0010(15) -0.0016(15) -0.0008(15)
C4 0.0103(19) 0.0098(19) 0.0047(18) 0.0003(14) 0.0013(14) 0.0011(15)

loop_
_atom_type_symbol
_atom_type_description
_atom_type_scat_dispersion_real
_atom_type_scat_dispersion_imag
_atom_type_scat_source
C C 0.0033 0.0016 'International Tables Vol C Tables 4.2.6.8 and 6.1.1.4'
H H 0.0000 0.0000 'International Tables Vol C Tables 4.2.6.8 and 6.1.1.4'
O O 0.0106 0.0060 'International Tables Vol C Tables 4.2.6.8 and 6.1.1.4'
P P 0.1023 0.0942 'International Tables Vol C Tables 4.2.6.8 and 6.1.1.4'
Co Co 0.3494 0.9721 'International Tables Vol C Tables 4.2.6.8 and 6.1.1.4'
U U -9.6767 9.6646 'International Tables Vol C Tables 4.2.6.8 and 6.1.1.4'

loop_
_geom_angle_atom_site_label_1
_geom_angle_atom_site_label_2
_geom_angle_atom_site_label_3
_geom_angle
_geom_angle_site_symmetry_1
_geom_angle_site_symmetry_3
O11 U1 O12 177.73(13) . .
O11 U1 O1 91.13(12) . .
O12 U1 O1 89.60(12) . .
O11 U1 O3 88.28(12) . 2_665
O12 U1 O3 89.82(12) . 2_665
O1 U1 O3 75.95(10) . 2_665
O11 U1 O2 85.07(12) . 2_765
O12 U1 O2 97.20(12) . 2_765
O1 U1 O2 73.77(10) . 2_765
O3 U1 O2 148.82(10) 2_665 2_765
O11 U1 O5 93.51(12) . 2_765
O12 U1 O5 87.12(12) . 2_765
O1 U1 O5 144.51(10) . 2_765
O3 U1 O5 139.31(10) 2_665 2_765
O2 U1 O5 71.62(10) 2_765 2_765
O11 U1 O15 84.29(13) . .
O12 U1 O15 94.00(13) . .
O1 U1 O15 149.55(10) . .
O3 U1 O15 73.84(10) 2_665 .
O2 U1 O15 135.34(10) 2_765 .
O5 U1 O15 65.93(10) 2_765 .
O13 U2 O14 177.43(13) . .
O13 U2 O8 86.40(12) . .
O14 U2 O8 91.08(12) . .
O13 U2 O7 90.51(12) . 2_556
O14 U2 O7 88.38(12) . 2_556
O8 U2 O7 75.92(10) . 2_556
O13 U2 O6 84.11(12) . 1_655
O14 U2 O6 97.78(12) . 1_655
O8 U2 O6 147.40(10) . 1_655
O7 U2 O6 73.07(10) 2_556 1_655
O13 U2 O9 97.08(12) . 1_655
O14 U2 O9 85.15(12) . 1_655
O8 U2 O9 138.74(10) . 1_655
O7 U2 O9 144.72(10) 2_556 1_655
O6 U2 O9 73.53(10) 1_655 1_655
O13 U2 O16 78.78(12) . .
O14 U2 O16 100.99(12) . .
O8 U2 O16 73.41(10) . .
O7 U2 O16 148.00(10) 2_556 .
O6 U2 O16 134.32(10) 1_655 .
O9 U2 O16 67.11(10) 1_655 .
O10 Co1 O4 166.44(13) 1_655 1_566
O10 Co1 O17 94.14(12) 1_655 .
O4 Co1 O17 92.74(12) 1_566 .
O10 Co1 O19 91.86(12) 1_655 .
O4 Co1 O19 80.21(12) 1_566 .
O17 Co1 O19 171.58(13) . .
O10 Co1 O18 100.03(12) 1_655 .
O4 Co1 O18 90.15(12) 1_566 .
O17 Co1 O18 100.57(12) . .
O19 Co1 O18 84.17(13) . .
O10 Co1 O20 83.08(12) 1_655 .
O4 Co1 O20 86.01(12) 1_566 .
O17 Co1 O20 84.20(12) . .
O19 Co1 O20 90.67(13) . .
O18 Co1 O20 174.04(12) . .
O1 P1 O2 113.23(17) . .
O1 P1 O3 112.40(16) . .
O2 P1 O3 110.58(17) . .
O1 P1 C1 107.77(19) . .
O2 P1 C1 105.83(18) . .
O3 P1 C1 106.55(18) . .
O6 P2 O8 111.11(17) . .
O6 P2 O7 112.95(16) . .
O8 P2 O7 112.14(16) . .
O6 P2 C3 106.21(18) . .
O8 P2 C3 107.81(18) . .
O7 P2 C3 106.18(18) . .
P1 O1 U1 136.83(17) . .
P1 O2 U1 135.16(17) . 2_765
P1 O3 U1 135.30(17) . 2_665
C2 O4 Co1 126.2(3) . 1_544
C2 O5 U1 133.2(3) . 2_765
P2 O6 U2 135.86(17) . 1_455
P2 O7 U2 136.18(17) . 2_556
P2 O8 U2 133.68(17) . .
C4 O9 U2 134.8(3) . 1_455
C4 O10 Co1 127.5(3) . 1_455
C2 C1 P1 108.4(3) . .
C2 C1 H2A 110.0 . .
P1 C1 H2A 110.0 . .
C2 C1 H2B 110.0 . .
P1 C1 H2B 110.0 . .
H2A C1 H2B 108.4 . .
O4 C2 O5 123.2(4) . .
O4 C2 C1 118.2(4) . .
O5 C2 C1 118.6(4) . .
C4 C3 P2 110.9(3) . .
C4 C3 H3A 109.5 . .
P2 C3 H3A 109.5 . .
C4 C3 H3B 109.5 . .
P2 C3 H3B 109.5 . .
H3A C3 H3B 108.0 . .
O10 C4 O9 123.7(4) . .
O10 C4 C3 117.4(4) . .
O9 C4 C3 118.9(4) . .

loop_
_geom_bond_atom_site_label_1
_geom_bond_atom_site_label_2
_geom_bond_distance
_geom_bond_site_symmetry_2
U1 O11 1.773(3) .
U1 O12 1.777(3) .
U1 O1 2.322(3) .
U1 O3 2.344(3) 2_665
U1 O2 2.368(3) 2_765
U1 O5 2.446(3) 2_765
U1 O15 2.482(3) .
U2 O13 1.765(3) .
U2 O14 1.784(3) .
U2 O8 2.340(3) .
U2 O7 2.351(3) 2_556
U2 O6 2.358(3) 1_655
U2 O9 2.397(3) 1_655
U2 O16 2.544(3) .
Co1 O10 2.044(3) 1_655
Co1 O4 2.087(3) 1_566
Co1 O17 2.093(3) .
Co1 O19 2.104(3) .
Co1 O18 2.106(3) .
Co1 O20 2.148(3) .
P1 O1 1.519(3) .
P1 O2 1.526(3) .
P1 O3 1.533(3) .
P1 C1 1.801(4) .
P2 O6 1.526(3) .
P2 O8 1.528(3) .
P2 O7 1.531(3) .
P2 C3 1.811(4) .
O2 U1 2.368(3) 2_765
O3 U1 2.344(3) 2_665
O4 C2 1.263(5) .
O4 Co1 2.087(3) 1_544
O5 C2 1.264(5) .
O5 U1 2.446(3) 2_765
O6 U2 2.358(3) 1_455
O7 U2 2.351(3) 2_556
O9 C4 1.264(5) .
O9 U2 2.397(3) 1_455
O10 C4 1.262(5) .
O10 Co1 2.044(3) 1_455
C1 C2 1.516(6) .
C1 H2A 0.9900 .
C1 H2B 0.9900 .
C3 C4 1.512(6) .
C3 H3A 0.9900 .
C3 H3B 0.9900 .
